data_4111470
loop_
_publ_author_name
'Forrest E. Michael'
'Andrew P. Duncan'
'Zachary K. Sweeney'
'Robert G. Bergman'

_publ_section_title
;
 Rearrangements and Stereomutations of Metallacycles Derived from Allenes
 and Imidozirconium Complexes
;
_journal_name_full 'Journal of the American Chemical Society'
_journal_page_first 1752
_journal_page_last 1764
_journal_paper_doi 10.1021/ja045607k
_journal_volume 127
_journal_year 2005
_chemical_formula_sum 'C36 H41 N Sn Zr'
_chemical_formula_weight 697.64
_space_group_IT_number 2
_symmetry_cell_setting triclinic
_symmetry_Int_Tables_number 2
_symmetry_space_group_name_Hall '-P 1'
_symmetry_space_group_name_H-M 'P -1'
_audit_creation_date 'Fri Oct 24 14:19:20 2003'
_audit_creation_method 'by teXsan'
_cell_angle_alpha 66.542(1)
_cell_angle_beta 78.127(1)
_cell_angle_gamma 82.211(1)
_cell_formula_units_Z 2
_cell_length_a 9.1388(5)
_cell_length_b 13.1102(7)
_cell_length_c 16.0211(9)
_cell_measurement_reflns_used 5736
_cell_measurement_temperature 133.2
_cell_measurement_theta_max 24.6
_cell_measurement_theta_min 2.5
_cell_volume 1720.12(16)
_computing_cell_refinement 'MSC/AFC Diffractometer Control'
_computing_data_collection 'MSC/AFC Diffractometer Control'
_computing_data_reduction teXsan
_computing_publication_material teXsan
_computing_structure_refinement teXsan
_computing_structure_solution SIR97
_diffrn_measured_fraction_theta_full 0.9511
_diffrn_measured_fraction_theta_max 0.9511
_diffrn_radiation_type 'Mo K\a'
_diffrn_radiation_wavelength 0.7107
_diffrn_reflns_av_R_equivalents 0.035
_diffrn_reflns_limit_h_max 10
_diffrn_reflns_limit_h_min 0
_diffrn_reflns_limit_k_max 15
_diffrn_reflns_limit_k_min -14
_diffrn_reflns_limit_l_max 18
_diffrn_reflns_limit_l_min -18
_diffrn_reflns_number 5583
_diffrn_reflns_theta_full 24.75
_diffrn_reflns_theta_max 24.75
_exptl_absorpt_coefficient_mu 1.051
_exptl_absorpt_correction_T_max 0.854
_exptl_absorpt_correction_T_min 0.478
_exptl_crystal_colour yellow/orange
_exptl_crystal_density_diffrn 1.347
_exptl_crystal_description cube
_exptl_crystal_size_max 0.320
_exptl_crystal_size_mid 0.260
_exptl_crystal_size_min 0.150
_refine_diff_density_max 0.78
_refine_diff_density_min -1.10
_refine_ls_extinction_method none
_refine_ls_goodness_of_fit_ref 1.769
_refine_ls_hydrogen_treatment noref
_refine_ls_number_parameters 368
_refine_ls_number_reflns 4512
_refine_ls_R_factor_gt 0.0407
_refine_ls_shift/su_max 0.0006
_refine_ls_structure_factor_coef F
_refine_ls_weighting_details 'w = 1/[\s^2^(Fo) + 0.00022|Fo|^2^]'
_refine_ls_weighting_scheme calc
_refine_ls_wR_factor_ref 0.0535
_reflns_number_gt 4512
_reflns_number_total 5583
_reflns_threshold_expression F^2^>3.0\s(F^2^)
_cod_data_source_file ja045607ksi20040813_053447.cif
_cod_data_source_block fm13_for_forrest_Michael_@
_cod_original_cell_volume 1720.1(2)
_cod_original_sg_symbol_H-M 'P -1 '
_cod_original_formula_sum 'C36 H41 N Sn Zr '
_cod_database_code 4111470

loop_
_symmetry_equiv_pos_as_xyz
x,y,z
-x,-y,-z

loop_
_atom_site_label
_atom_site_type_symbol
_atom_site_fract_x
_atom_site_fract_y
_atom_site_fract_z
_atom_site_U_iso_or_equiv
_atom_site_adp_type
_atom_site_occupancy
_atom_site_calc_flag
_atom_site_refinement_flags
Sn1 Sn 0.52211(4) -0.09933(3) 0.25570(2) 0.0264(1) Uani 1.00 d .
Zr1 Zr 0.31697(5) 0.09216(4) 0.26778(3) 0.0196(1) Uani 1.00 d .
N1 N 0.4508(4) 0.2256(3) 0.2435(2) 0.021(1) Uani 1.00 d .
C1 C 0.3369(6) 0.0566(4) 0.4325(3) 0.031(1) Uani 1.00 d .
C2 C 0.3320(6) -0.0483(4) 0.4303(3) 0.030(1) Uani 1.00 d .
C3 C 0.1902(6) -0.0540(4) 0.4109(3) 0.033(2) Uani 1.00 d .
C4 C 0.1090(6) 0.0466(5) 0.4034(3) 0.038(2) Uani 1.00 d .
C5 C 0.1993(6) 0.1158(4) 0.4151(3) 0.036(2) Uani 1.00 d .
C6 C 0.2294(5) 0.2150(4) 0.1167(3) 0.027(1) Uani 1.00 d .
C7 C 0.3050(6) 0.1242(5) 0.1010(3) 0.030(1) Uani 1.00 d .
C8 C 0.2254(6) 0.0288(4) 0.1564(3) 0.033(2) Uani 1.00 d .
C9 C 0.0988(6) 0.0627(5) 0.2071(4) 0.034(2) Uani 1.00 d .
C10 C 0.1019(5) 0.1768(5) 0.1850(3) 0.033(2) Uani 1.00 d .
C11 C 0.7274(7) -0.1214(5) 0.3112(4) 0.051(2) Uani 1.00 d .
C12 C 0.6002(6) -0.1002(4) 0.1193(4) 0.039(2) Uani 1.00 d .
C13 C 0.4268(7) -0.2604(5) 0.3329(4) 0.038(2) Uani 1.00 d .
C14 C 0.5439(5) 0.2618(4) 0.1560(3) 0.024(1) Uani 1.00 d .
C15 C 0.6290(5) 0.1853(4) 0.1281(3) 0.021(1) Uani 1.00 d .
C16 C 0.7150(5) 0.1991(4) 0.0364(3) 0.024(1) Uani 1.00 d .
C17 C 0.8593(6) 0.1490(4) 0.0285(4) 0.030(1) Uani 1.00 d .
C18 C 0.9434(6) 0.1598(5) -0.0563(4) 0.040(2) Uani 1.00 d .
C19 C 0.8853(7) 0.2214(5) -0.1365(4) 0.041(2) Uani 1.00 d .
C20 C 0.7424(6) 0.2703(5) -0.1311(4) 0.035(2) Uani 1.00 d .
C21 C 0.6576(6) 0.2588(4) -0.0466(3) 0.031(1) Uani 1.00 d .
C22 C 0.5433(5) 0.3866(4) 0.0988(3) 0.024(1) Uani 1.00 d .
C23 C 0.6598(6) 0.4447(4) 0.1159(3) 0.027(1) Uani 1.00 d .
C24 C 0.6176(6) 0.5259(4) 0.1532(4) 0.035(2) Uani 1.00 d .
C25 C 0.7249(8) 0.5799(5) 0.1676(4) 0.048(2) Uani 1.00 d .
C26 C 0.8755(7) 0.5519(5) 0.1462(4) 0.047(2) Uani 1.00 d .
C27 C 0.9167(6) 0.4715(5) 0.1114(4) 0.041(2) Uani 1.00 d .
C28 C 0.8108(6) 0.4175(4) 0.0959(3) 0.031(1) Uani 1.00 d .
C29 C 0.4515(5) 0.2925(4) 0.2965(3) 0.024(1) Uani 1.00 d .
C30 C 0.3324(6) 0.3690(4) 0.3069(3) 0.027(1) Uani 1.00 d .
C31 C 0.3386(6) 0.4269(4) 0.3628(4) 0.037(2) Uani 1.00 d .
C32 C 0.4591(7) 0.4104(5) 0.4073(4) 0.043(2) Uani 1.00 d .
C33 C 0.5753(6) 0.3354(5) 0.3969(3) 0.037(2) Uani 1.00 d .
C34 C 0.5752(6) 0.2766(4) 0.3421(3) 0.028(1) Uani 1.00 d .
C35 C 0.2010(6) 0.3945(4) 0.2575(4) 0.035(2) Uani 1.00 d .
C36 C 0.7045(6) 0.1964(5) 0.3310(3) 0.035(2) Uani 1.00 d .
C37 C 0.015(1) 0.3860(9) 0.5537(7) 0.115(3) Uiso 1.00 d .
C38 C 0.081(1) 0.4629(8) 0.5689(6) 0.092(3) Uiso 1.00 d .
C39 C 0.069(1) 0.5846(10) 0.5131(8) 0.121(4) Uiso 1.00 d .
C40 C 0.163(2) 0.433(1) 0.630(1) 0.072(4) Uiso 0.50 d P
C100 C 0.2335 0.0233 0.4184 0.0025 Uiso 0.00 d P
C101 C 0.1921 0.1215 0.1532 0.0025 Uiso 0.00 d P
H1 H 0.4194 0.0833 0.4439 0.0372 Uiso 1.00 calc .
H2 H 0.4100 -0.1054 0.4401 0.0364 Uiso 1.00 calc .
H3 H 0.1561 -0.1152 0.4042 0.0390 Uiso 1.00 calc .
H4 H 0.0088 0.0649 0.3922 0.0456 Uiso 1.00 calc .
H5 H 0.1726 0.1897 0.4118 0.0427 Uiso 1.00 calc .
H6 H 0.2579 0.2898 0.0870 0.0327 Uiso 1.00 calc .
H7 H 0.3962 0.1258 0.0595 0.0363 Uiso 1.00 calc .
H8 H 0.2524 -0.0448 0.1588 0.0401 Uiso 1.00 calc .
H9 H 0.0235 0.0159 0.2495 0.0406 Uiso 1.00 calc .
H10 H 0.0312 0.2207 0.2110 0.0392 Uiso 1.00 calc .
H11 H 0.7035 -0.1382 0.3757 0.0607 Uiso 1.00 calc .
H12 H 0.7890 -0.1808 0.3005 0.0607 Uiso 1.00 calc .
H13 H 0.7793 -0.0547 0.2817 0.0607 Uiso 1.00 calc .
H14 H 0.6723 -0.1606 0.1227 0.0468 Uiso 1.00 calc .
H15 H 0.5181 -0.1084 0.0949 0.0468 Uiso 1.00 calc .
H16 H 0.6446 -0.0321 0.0802 0.0468 Uiso 1.00 calc .
H17 H 0.4088 -0.2742 0.3970 0.0457 Uiso 1.00 calc .
H18 H 0.3351 -0.2603 0.3138 0.0457 Uiso 1.00 calc .
H19 H 0.4948 -0.3169 0.3219 0.0457 Uiso 1.00 calc .
H20 H 0.6342 0.1122 0.1740 0.0254 Uiso 1.00 calc .
H21 H 0.9005 0.1064 0.0829 0.0359 Uiso 1.00 calc .
H22 H 1.0413 0.1249 -0.0597 0.0479 Uiso 1.00 calc .
H23 H 0.9439 0.2298 -0.1949 0.0495 Uiso 1.00 calc .
H24 H 0.7022 0.3122 -0.1859 0.0424 Uiso 1.00 calc .
H25 H 0.5584 0.2918 -0.0439 0.0370 Uiso 1.00 calc .
H26 H 0.5620 0.3976 0.0353 0.0292 Uiso 1.00 calc .
H27 H 0.4472 0.4193 0.1134 0.0292 Uiso 1.00 calc .
H28 H 0.5143 0.5445 0.1690 0.0423 Uiso 1.00 calc .
H29 H 0.6950 0.6361 0.1921 0.0572 Uiso 1.00 calc .
H30 H 0.9493 0.5887 0.1557 0.0559 Uiso 1.00 calc .
H31 H 1.0201 0.4518 0.0974 0.0488 Uiso 1.00 calc .
H32 H 0.8423 0.3616 0.0713 0.0374 Uiso 1.00 calc .
H33 H 0.2585 0.4785 0.3702 0.0442 Uiso 1.00 calc .
H34 H 0.4619 0.4505 0.4449 0.0510 Uiso 1.00 calc .
H35 H 0.6574 0.3239 0.4283 0.0441 Uiso 1.00 calc .
H36 H 0.1378 0.3338 0.2851 0.0424 Uiso 1.00 calc .
H37 H 0.1464 0.4598 0.2617 0.0424 Uiso 1.00 calc .
H38 H 0.2356 0.4062 0.1945 0.0424 Uiso 1.00 calc .
H39 H 0.7507 0.2204 0.2681 0.0416 Uiso 1.00 calc .
H40 H 0.6690 0.1243 0.3502 0.0416 Uiso 1.00 calc .
H41 H 0.7754 0.1937 0.3678 0.0416 Uiso 1.00 calc .

loop_
_atom_site_aniso_label
_atom_site_aniso_U_11
_atom_site_aniso_U_22
_atom_site_aniso_U_33
_atom_site_aniso_U_12
_atom_site_aniso_U_13
_atom_site_aniso_U_23
Sn1 0.0266(2) 0.0219(2) 0.0270(2) -0.0026(1) -0.0026(2) -0.0060(2)
Zr1 0.0183(3) 0.0220(3) 0.0159(3) -0.0033(2) -0.0038(2) -0.0035(2)
N1 0.017(2) 0.023(2) 0.018(2) -0.002(2) -0.003(2) -0.001(2)
C1 0.039(3) 0.036(3) 0.013(2) -0.011(3) -0.002(2) -0.003(2)
C2 0.038(3) 0.028(3) 0.015(3) -0.003(2) -0.003(2) 0.002(2)
C3 0.039(3) 0.036(3) 0.018(3) -0.018(3) 0.004(2) -0.005(2)
C4 0.025(3) 0.055(4) 0.021(3) -0.003(3) 0.007(2) -0.006(3)
C5 0.046(4) 0.034(3) 0.020(3) -0.001(3) 0.004(2) -0.008(2)
C6 0.026(3) 0.031(3) 0.022(3) -0.003(2) -0.015(2) -0.003(2)
C7 0.029(3) 0.046(3) 0.018(3) -0.005(3) -0.011(2) -0.011(3)
C8 0.038(3) 0.040(3) 0.028(3) -0.009(3) -0.017(3) -0.012(3)
C9 0.026(3) 0.042(3) 0.032(3) -0.015(2) -0.013(2) -0.005(3)
C10 0.021(3) 0.043(3) 0.031(3) 0.003(2) -0.014(2) -0.008(3)
C11 0.037(4) 0.044(4) 0.064(4) 0.004(3) -0.013(3) -0.012(3)
C12 0.043(4) 0.028(3) 0.039(3) -0.005(3) 0.009(3) -0.012(3)
C13 0.050(4) 0.033(3) 0.028(3) -0.013(3) -0.000(3) -0.008(3)
C14 0.017(3) 0.026(3) 0.025(3) -0.005(2) -0.012(2) -0.002(2)
C15 0.018(2) 0.019(3) 0.024(3) -0.005(2) -0.008(2) -0.002(2)
C16 0.023(3) 0.023(3) 0.028(3) -0.006(2) -0.008(2) -0.008(2)
C17 0.025(3) 0.031(3) 0.037(3) -0.003(2) -0.006(2) -0.015(3)
C18 0.028(3) 0.042(3) 0.055(4) -0.006(3) -0.004(3) -0.025(3)
C19 0.055(4) 0.039(3) 0.035(3) -0.022(3) 0.008(3) -0.021(3)
C20 0.041(3) 0.037(3) 0.027(3) -0.009(3) -0.003(2) -0.010(3)
C21 0.033(3) 0.029(3) 0.030(3) -0.004(2) -0.009(2) -0.008(2)
C22 0.024(3) 0.023(3) 0.021(3) -0.001(2) -0.008(2) -0.001(2)
C23 0.031(3) 0.019(3) 0.024(3) -0.006(2) -0.008(2) 0.002(2)
C24 0.037(3) 0.023(3) 0.038(3) -0.000(2) -0.007(3) -0.004(3)
C25 0.073(5) 0.023(3) 0.053(4) -0.010(3) -0.016(3) -0.015(3)
C26 0.050(4) 0.034(3) 0.058(4) -0.013(3) -0.019(3) -0.012(3)
C27 0.032(3) 0.040(4) 0.052(4) -0.008(3) -0.012(3) -0.015(3)
C28 0.031(3) 0.027(3) 0.032(3) -0.006(2) 0.000(2) -0.008(2)
C29 0.026(3) 0.024(3) 0.017(2) -0.004(2) -0.006(2) -0.002(2)
C30 0.029(3) 0.024(3) 0.027(3) -0.006(2) -0.005(2) -0.006(2)
C31 0.046(4) 0.029(3) 0.034(3) 0.001(3) -0.008(3) -0.011(3)
C32 0.062(4) 0.038(3) 0.035(3) -0.009(3) -0.015(3) -0.016(3)
C33 0.044(3) 0.039(3) 0.027(3) -0.015(3) -0.014(3) -0.004(3)
C34 0.029(3) 0.030(3) 0.018(3) -0.012(2) -0.008(2) 0.003(2)
C35 0.031(3) 0.033(3) 0.044(3) 0.006(2) -0.011(3) -0.017(3)
C36 0.026(3) 0.049(3) 0.024(3) -0.005(3) -0.010(2) -0.004(3)

loop_
_atom_type_symbol
_atom_type_description
_atom_type_scat_dispersion_real
_atom_type_scat_dispersion_imag
_atom_type_scat_source
Sn Sn -0.654 1.425
;International Tables for Crystallography
(1992, Vol. C, Tables 4.2.6.8 and 6.1.1.1)
;
Zr Zr -2.967 0.560
;International Tables for Crystallography
(1992, Vol. C, Tables 4.2.6.8 and 6.1.1.1)
;
N N 0.006 0.003
;International Tables for Crystallography
(1992, Vol. C, Tables 4.2.6.8 and 6.1.1.1)
;
C C 0.003 0.002
;International Tables for Crystallography
(1992, Vol. C, Tables 4.2.6.8 and 6.1.1.1)
;
H H 0.000 0.000
;International Tables for Crystallography
(1992, Vol. C, Table 6.1.1.2)
;

loop_
_geom_angle_atom_site_label_1
_geom_angle_atom_site_label_2
_geom_angle_atom_site_label_3
_geom_angle
_geom_angle_site_symmetry_2
_geom_angle_site_symmetry_3
ZR1 SN1 C11 115.3(2) . .
ZR1 SN1 C12 116.5(1) . .
ZR1 SN1 C13 114.0(2) . .
C11 SN1 C12 103.5(2) . .
C11 SN1 C13 102.2(2) . .
C12 SN1 C13 103.6(2) . .
SN1 ZR1 N1 107.85(10) . .
SN1 ZR1 C100 98.59(2) . .
SN1 ZR1 C101 99.73(2) . .
N1 ZR1 C100 105.84(10) . .
N1 ZR1 C101 113.79(9) . .
C100 ZR1 C101 128.06(2) . .
ZR1 N1 C14 113.9(3) . .
ZR1 N1 C29 131.2(3) . .
C14 N1 C29 114.6(4) . .
C2 C1 C5 108.3(5) . .
C1 C2 C3 107.7(5) . .
C2 C3 C4 107.6(5) . .
C3 C4 C5 108.7(5) . .
C1 C5 C4 107.7(5) . .
C7 C6 C10 107.7(5) . .
C6 C7 C8 109.0(5) . .
C7 C8 C9 107.2(5) . .
C8 C9 C10 108.5(5) . .
C6 C10 C9 107.5(5) . .
N1 C14 C15 118.9(4) . .
N1 C14 C22 117.6(4) . .
C15 C14 C22 123.5(4) . .
C14 C15 C16 129.0(4) . .
C15 C16 C17 119.8(4) . .
C15 C16 C21 123.4(4) . .
C17 C16 C21 116.8(5) . .
C16 C17 C18 121.5(4) . .
C17 C18 C19 120.2(5) . .
C18 C19 C20 119.7(5) . .
C19 C20 C21 120.3(5) . .
C16 C21 C20 121.4(5) . .
C14 C22 C23 113.6(4) . .
C22 C23 C24 120.9(4) . .
C22 C23 C28 120.9(5) . .
C24 C23 C28 118.2(5) . .
C23 C24 C25 120.7(5) . .
C24 C25 C26 119.9(5) . .
C25 C26 C27 119.5(5) . .
C26 C27 C28 121.2(5) . .
C23 C28 C27 120.4(5) . .
N1 C29 C30 122.6(4) . .
N1 C29 C34 118.0(4) . .
C30 C29 C34 119.4(4) . .
C29 C30 C31 119.1(4) . .
C29 C30 C35 122.7(4) . .
C31 C30 C35 118.2(4) . .
C30 C31 C32 121.1(5) . .
C31 C32 C33 119.6(5) . .
C32 C33 C34 121.6(5) . .
C29 C34 C33 119.2(5) . .
C29 C34 C36 120.3(4) . .
C33 C34 C36 120.4(4) . .
C38 C37 C39 121(1) 1_555 2_566
C37 C38 C39 123.2(9) . .
C37 C38 C40 121(1) . .
C39 C38 C40 115(1) . .
C37 C39 C38 114(1) 2_566 1_555
ZR1 C100 C1 90.9(2) . .
ZR1 C100 C2 91.1(2) . .
ZR1 C100 C3 89.4(2) . .
ZR1 C100 C4 89.4(2) . .
ZR1 C100 C5 89.2(2) . .
ZR1 C101 C6 90.2(2) . .
ZR1 C101 C7 91.6(2) . .
ZR1 C101 C8 91.4(2) . .
ZR1 C101 C9 89.6(2) . .
ZR1 C101 C10 87.2(2) . .

loop_
_geom_bond_atom_site_label_1
_geom_bond_atom_site_label_2
_geom_bond_distance
_geom_bond_site_symmetry_2
_geom_bond_publ_flag
SN1 ZR1 2.9692(5) . yes
SN1 C11 2.174(6) . yes
SN1 C12 2.159(6) . yes
SN1 C13 2.173(6) . yes
ZR1 N1 2.133(4) . yes
ZR1 C1 2.532(5) . yes
ZR1 C2 2.539(4) . yes
ZR1 C3 2.507(5) . yes
ZR1 C4 2.503(5) . yes
ZR1 C5 2.503(5) . yes
ZR1 C6 2.537(4) . yes
ZR1 C7 2.558(4) . yes
ZR1 C8 2.561(5) . yes
ZR1 C9 2.524(5) . yes
ZR1 C10 2.483(4) . yes
ZR1 C100 2.2173(4) . yes
ZR1 C101 2.2357(4) . yes
N1 C14 1.416(6) . yes
N1 C29 1.444(6) . yes
C1 C2 1.396(7) . yes
C1 C5 1.403(7) . yes
C2 C3 1.412(7) . yes
C3 C4 1.396(7) . yes
C4 C5 1.393(8) . yes
C6 C7 1.380(7) . yes
C6 C10 1.416(7) . yes
C7 C8 1.406(7) . yes
C8 C9 1.399(7) . yes
C9 C10 1.396(8) . yes
C14 C15 1.347(6) . yes
C14 C22 1.525(6) . yes
C15 C16 1.470(6) . yes
C16 C17 1.396(7) . yes
C16 C21 1.415(6) . yes
C17 C18 1.380(7) . yes
C18 C19 1.387(8) . yes
C19 C20 1.376(8) . yes
C20 C21 1.375(7) . yes
C22 C23 1.514(7) . yes
C23 C24 1.393(7) . yes
C23 C28 1.382(7) . yes
C24 C25 1.389(8) . yes
C25 C26 1.384(8) . yes
C26 C27 1.355(8) . yes
C27 C28 1.387(7) . yes
C29 C30 1.408(6) . yes
C29 C34 1.418(6) . yes
C30 C31 1.398(7) . yes
C30 C35 1.501(7) . yes
C31 C32 1.380(8) . yes
C32 C33 1.377(8) . yes
C33 C34 1.381(7) . yes
C34 C36 1.503(7) . yes
C37 C38 1.37(1) . yes
C37 C39 1.34(1) 2_566 yes
C38 C39 1.49(1) . yes
C38 C40 1.26(2) . yes
C1 H1 0.950 . no
C2 H2 0.950 . no
C3 H3 0.950 . no
C4 H4 0.950 . no
C5 H5 0.950 . no
C6 H6 0.950 . no
C7 H7 0.950 . no
C8 H8 0.950 . no
C9 H9 0.950 . no
C10 H10 0.950 . no
C11 H11 0.950 . no
C11 H12 0.950 . no
C11 H13 0.950 . no
C12 H14 0.950 . no
C12 H15 0.950 . no
C12 H16 0.950 . no
C13 H17 0.950 . no
C13 H18 0.950 . no
C13 H19 0.950 . no
C15 H20 0.950 . no
C17 H21 0.950 . no
C18 H22 0.950 . no
C19 H23 0.950 . no
C20 H24 0.950 . no
C21 H25 0.950 . no
C22 H26 0.950 . no
C22 H27 0.950 . no
C24 H28 0.950 . no
C25 H29 0.950 . no
C26 H30 0.950 . no
C27 H31 0.950 . no
C28 H32 0.950 . no
C31 H33 0.950 . no
C32 H34 0.950 . no
C33 H35 0.950 . no
C35 H36 0.950 . no
C35 H37 0.950 . no
C35 H38 0.950 . no
C36 H39 0.950 . no
C36 H40 0.950 . no
C36 H41 0.950 . no

loop_
_geom_contact_atom_site_label_1
_geom_contact_atom_site_label_2
_geom_contact_distance
_geom_contact_site_symmetry_2
SN1 ZR1 2.9692(5) .
ZR1 C1 2.532(5) .
ZR1 C2 2.539(4) .
ZR1 C3 2.507(5) .
ZR1 C4 2.503(5) .
ZR1 C5 2.503(5) .
ZR1 C6 2.537(4) .
ZR1 C7 2.558(4) .
ZR1 C8 2.561(5) .
ZR1 C9 2.524(5) .
C2 C36 3.499(7) 2_656
C4 C4 3.187(10) 2_556
C7 C12 3.585(7) 2_655
C22 C22 3.520(9) 2_665
C25 C40 3.53(2) 2_666
C27 C27 3.40(1) 2_765

loop_
_geom_torsion_atom_site_label_1
_geom_torsion_atom_site_label_2
_geom_torsion_atom_site_label_3
_geom_torsion_atom_site_label_4
_geom_torsion
_geom_torsion_site_symmetry_1
_geom_torsion_site_symmetry_2
_geom_torsion_site_symmetry_3
_geom_torsion_site_symmetry_4
_geom_torsion_publ_flag
SN1 ZR1 N1 C14 60.1(3) 1_555 1_555 1_555 1_555 yes
SN1 ZR1 N1 C29 -127.2(3) 1_555 1_555 1_555 1_555 yes
SN1 ZR1 C1 C2 -39.7(3) 1_555 1_555 1_555 1_555 yes
SN1 ZR1 C1 C5 -155.2(3) 1_555 1_555 1_555 1_555 yes
SN1 ZR1 C2 C1 137.9(3) 1_555 1_555 1_555 1_555 yes
SN1 ZR1 C2 C3 -107.0(3) 1_555 1_555 1_555 1_555 yes
SN1 ZR1 C3 C2 65.9(3) 1_555 1_555 1_555 1_555 yes
SN1 ZR1 C3 C4 179.7(3) 1_555 1_555 1_555 1_555 yes
SN1 ZR1 C4 C3 -0.3(3) 1_555 1_555 1_555 1_555 yes
SN1 ZR1 C4 C5 115.2(3) 1_555 1_555 1_555 1_555 yes
SN1 ZR1 C5 C1 30.6(4) 1_555 1_555 1_555 1_555 yes
SN1 ZR1 C5 C4 -83.4(3) 1_555 1_555 1_555 1_555 yes
SN1 ZR1 C6 C7 8.0(3) 1_555 1_555 1_555 1_555 yes
SN1 ZR1 C6 C10 122.9(3) 1_555 1_555 1_555 1_555 yes
SN1 ZR1 C7 C6 -172.6(3) 1_555 1_555 1_555 1_555 yes
SN1 ZR1 C7 C8 71.5(3) 1_555 1_555 1_555 1_555 yes
SN1 ZR1 C8 C7 -101.8(3) 1_555 1_555 1_555 1_555 yes
SN1 ZR1 C8 C9 143.9(3) 1_555 1_555 1_555 1_555 yes
SN1 ZR1 C9 C8 -35.1(3) 1_555 1_555 1_555 1_555 yes
SN1 ZR1 C9 C10 -150.4(3) 1_555 1_555 1_555 1_555 yes
SN1 ZR1 C10 C6 -75.2(3) 1_555 1_555 1_555 1_555 yes
SN1 ZR1 C10 C9 37.6(4) 1_555 1_555 1_555 1_555 yes
ZR1 N1 C14 C15 -49.1(5) 1_555 1_555 1_555 1_555 yes
ZR1 N1 C14 C22 131.7(3) 1_555 1_555 1_555 1_555 yes
ZR1 N1 C29 C30 -68.3(5) 1_555 1_555 1_555 1_555 yes
ZR1 N1 C29 C34 109.4(4) 1_555 1_555 1_555 1_555 yes
ZR1 C1 C2 C3 -65.0(3) 1_555 1_555 1_555 1_555 yes
ZR1 C1 C5 C4 67.1(4) 1_555 1_555 1_555 1_555 yes
ZR1 C2 C1 C5 65.3(3) 1_555 1_555 1_555 1_555 yes
ZR1 C2 C3 C4 -67.1(3) 1_555 1_555 1_555 1_555 yes
ZR1 C3 C2 C1 65.9(3) 1_555 1_555 1_555 1_555 yes
ZR1 C3 C4 C5 -66.3(4) 1_555 1_555 1_555 1_555 yes
ZR1 C4 C3 C2 68.0(3) 1_555 1_555 1_555 1_555 yes
ZR1 C4 C5 C1 -67.9(3) 1_555 1_555 1_555 1_555 yes
ZR1 C5 C1 C2 -66.3(3) 1_555 1_555 1_555 1_555 yes
ZR1 C5 C4 C3 66.3(4) 1_555 1_555 1_555 1_555 yes
ZR1 C6 C7 C8 66.2(3) 1_555 1_555 1_555 1_555 yes
ZR1 C6 C10 C9 -69.4(3) 1_555 1_555 1_555 1_555 yes
ZR1 C7 C6 C10 -64.6(3) 1_555 1_555 1_555 1_555 yes
ZR1 C7 C8 C9 65.5(3) 1_555 1_555 1_555 1_555 yes
ZR1 C8 C7 C6 -65.8(3) 1_555 1_555 1_555 1_555 yes
ZR1 C8 C9 C10 65.1(3) 1_555 1_555 1_555 1_555 yes
ZR1 C9 C8 C7 -66.4(3) 1_555 1_555 1_555 1_555 yes
ZR1 C9 C10 C6 69.6(3) 1_555 1_555 1_555 1_555 yes
ZR1 C10 C6 C7 67.0(3) 1_555 1_555 1_555 1_555 yes
ZR1 C10 C9 C8 -67.3(3) 1_555 1_555 1_555 1_555 yes
N1 ZR1 SN1 C11 37.1(2) 1_555 1_555 1_555 1_555 yes
N1 ZR1 SN1 C12 -84.6(2) 1_555 1_555 1_555 1_555 yes
N1 ZR1 SN1 C13 154.9(2) 1_555 1_555 1_555 1_555 yes
N1 ZR1 C1 C2 -146.9(3) 1_555 1_555 1_555 1_555 yes
N1 ZR1 C1 C5 97.7(3) 1_555 1_555 1_555 1_555 yes
N1 ZR1 C2 C1 34.3(3) 1_555 1_555 1_555 1_555 yes
N1 ZR1 C2 C3 149.4(3) 1_555 1_555 1_555 1_555 yes
N1 ZR1 C3 C2 -42.2(4) 1_555 1_555 1_555 1_555 yes
N1 ZR1 C3 C4 71.6(4) 1_555 1_555 1_555 1_555 yes
N1 ZR1 C4 C3 -129.3(3) 1_555 1_555 1_555 1_555 yes
N1 ZR1 C4 C5 -13.8(4) 1_555 1_555 1_555 1_555 yes
N1 ZR1 C5 C1 -78.4(3) 1_555 1_555 1_555 1_555 yes
N1 ZR1 C5 C4 167.7(3) 1_555 1_555 1_555 1_555 yes
N1 ZR1 C6 C7 115.7(3) 1_555 1_555 1_555 1_555 yes
N1 ZR1 C6 C10 -129.4(3) 1_555 1_555 1_555 1_555 yes
N1 ZR1 C7 C6 -65.7(3) 1_555 1_555 1_555 1_555 yes
N1 ZR1 C7 C8 178.4(3) 1_555 1_555 1_555 1_555 yes
N1 ZR1 C8 C7 -2.1(4) 1_555 1_555 1_555 1_555 yes
N1 ZR1 C8 C9 -116.4(3) 1_555 1_555 1_555 1_555 yes
N1 ZR1 C9 C8 95.7(4) 1_555 1_555 1_555 1_555 yes
N1 ZR1 C9 C10 -19.7(4) 1_555 1_555 1_555 1_555 yes
N1 ZR1 C10 C6 53.5(3) 1_555 1_555 1_555 1_555 yes
N1 ZR1 C10 C9 166.3(3) 1_555 1_555 1_555 1_555 yes
N1 C14 C15 C16 169.3(4) 1_555 1_555 1_555 1_555 yes
N1 C14 C22 C23 90.3(5) 1_555 1_555 1_555 1_555 yes
N1 C29 C30 C31 177.1(5) 1_555 1_555 1_555 1_555 yes
N1 C29 C30 C35 -5.3(7) 1_555 1_555 1_555 1_555 yes
N1 C29 C34 C33 -176.8(4) 1_555 1_555 1_555 1_555 yes
N1 C29 C34 C36 3.0(7) 1_555 1_555 1_555 1_555 yes
C1 ZR1 SN1 C11 -44.6(2) 1_555 1_555 1_555 1_555 yes
C1 ZR1 SN1 C12 -166.3(2) 1_555 1_555 1_555 1_555 yes
C1 ZR1 SN1 C13 73.1(2) 1_555 1_555 1_555 1_555 yes
C1 ZR1 N1 C14 153.3(3) 1_555 1_555 1_555 1_555 yes
C1 ZR1 N1 C29 -34.0(4) 1_555 1_555 1_555 1_555 yes
C1 ZR1 C2 C3 115.1(5) 1_555 1_555 1_555 1_555 yes
C1 ZR1 C3 C2 -36.6(3) 1_555 1_555 1_555 1_555 yes
C1 ZR1 C3 C4 77.2(3) 1_555 1_555 1_555 1_555 yes
C1 ZR1 C4 C3 -77.9(3) 1_555 1_555 1_555 1_555 yes
C1 ZR1 C4 C5 37.6(3) 1_555 1_555 1_555 1_555 yes
C1 ZR1 C5 C4 -113.9(5) 1_555 1_555 1_555 1_555 yes
C1 ZR1 C6 C7 178.2(3) 1_555 1_555 1_555 1_555 yes
C1 ZR1 C6 C10 -66.9(5) 1_555 1_555 1_555 1_555 yes
C1 ZR1 C7 C6 -152(4) 1_555 1_555 1_555 1_555 yes
C1 ZR1 C7 C8 91(5) 1_555 1_555 1_555 1_555 yes
C1 ZR1 C8 C7 -176.4(3) 1_555 1_555 1_555 1_555 yes
C1 ZR1 C8 C9 69.3(4) 1_555 1_555 1_555 1_555 yes
C1 ZR1 C9 C8 -140.9(3) 1_555 1_555 1_555 1_555 yes
C1 ZR1 C9 C10 103.8(3) 1_555 1_555 1_555 1_555 yes
C1 ZR1 C10 C6 144.2(3) 1_555 1_555 1_555 1_555 yes
C1 ZR1 C10 C9 -103.0(4) 1_555 1_555 1_555 1_555 yes
C1 C2 ZR1 C3 -115.1(5) 1_555 1_555 1_555 1_555 yes
C1 C2 ZR1 C4 -77.5(4) 1_555 1_555 1_555 1_555 yes
C1 C2 ZR1 C5 -37.0(3) 1_555 1_555 1_555 1_555 yes
C1 C2 ZR1 C6 -111.1(6) 1_555 1_555 1_555 1_555 yes
C1 C2 ZR1 C7 176.9(3) 1_555 1_555 1_555 1_555 yes
C1 C2 ZR1 C8 -163.2(3) 1_555 1_555 1_555 1_555 yes
C1 C2 ZR1 C9 -128.6(3) 1_555 1_555 1_555 1_555 yes
C1 C2 ZR1 C10 -98.3(4) 1_555 1_555 1_555 1_555 yes
C1 C2 C3 C4 -1.2(5) 1_555 1_555 1_555 1_555 yes
C1 C5 ZR1 C2 36.5(3) 1_555 1_555 1_555 1_555 yes
C1 C5 ZR1 C3 77.1(3) 1_555 1_555 1_555 1_555 yes
C1 C5 ZR1 C4 113.9(5) 1_555 1_555 1_555 1_555 yes
C1 C5 ZR1 C6 -161.2(3) 1_555 1_555 1_555 1_555 yes
C1 C5 ZR1 C7 179.7(3) 1_555 1_555 1_555 1_555 yes
C1 C5 ZR1 C8 132.3(3) 1_555 1_555 1_555 1_555 yes
C1 C5 ZR1 C9 143.5(3) 1_555 1_555 1_555 1_555 yes
C1 C5 ZR1 C10 175.5(3) 1_555 1_555 1_555 1_555 yes
C1 C5 C4 C3 -1.6(6) 1_555 1_555 1_555 1_555 yes
C2 ZR1 SN1 C11 -65.5(2) 1_555 1_555 1_555 1_555 yes
C2 ZR1 SN1 C12 172.8(2) 1_555 1_555 1_555 1_555 yes
C2 ZR1 SN1 C13 52.2(2) 1_555 1_555 1_555 1_555 yes
C2 ZR1 N1 C14 135.6(3) 1_555 1_555 1_555 1_555 yes
C2 ZR1 N1 C29 -51.7(4) 1_555 1_555 1_555 1_555 yes
C2 ZR1 C1 C5 -115.4(5) 1_555 1_555 1_555 1_555 yes
C2 ZR1 C3 C4 113.8(5) 1_555 1_555 1_555 1_555 yes
C2 ZR1 C4 C3 -37.7(3) 1_555 1_555 1_555 1_555 yes
C2 ZR1 C4 C5 77.8(3) 1_555 1_555 1_555 1_555 yes
C2 ZR1 C5 C4 -77.4(3) 1_555 1_555 1_555 1_555 yes
C2 ZR1 C6 C7 -97.2(6) 1_555 1_555 1_555 1_555 yes
C2 ZR1 C6 C10 17.7(8) 1_555 1_555 1_555 1_555 yes
C2 ZR1 C7 C6 150.3(3) 1_555 1_555 1_555 1_555 yes
C2 ZR1 C7 C8 34.4(5) 1_555 1_555 1_555 1_555 yes
C2 ZR1 C8 C7 -159.5(3) 1_555 1_555 1_555 1_555 yes
C2 ZR1 C8 C9 86.1(3) 1_555 1_555 1_555 1_555 yes
C2 ZR1 C9 C8 -109.0(3) 1_555 1_555 1_555 1_555 yes
C2 ZR1 C9 C10 135.7(3) 1_555 1_555 1_555 1_555 yes
C2 ZR1 C10 C6 -173.6(3) 1_555 1_555 1_555 1_555 yes
C2 ZR1 C10 C9 -60.8(4) 1_555 1_555 1_555 1_555 yes
C2 C1 ZR1 C3 37.3(3) 1_555 1_555 1_555 1_555 yes
C2 C1 ZR1 C4 77.9(3) 1_555 1_555 1_555 1_555 yes
C2 C1 ZR1 C5 115.4(5) 1_555 1_555 1_555 1_555 yes
C2 C1 ZR1 C6 149.3(3) 1_555 1_555 1_555 1_555 yes
C2 C1 ZR1 C7 -60(5) 1_555 1_555 1_555 1_555 yes
C2 C1 ZR1 C8 28.8(5) 1_555 1_555 1_555 1_555 yes
C2 C1 ZR1 C9 68.0(4) 1_555 1_555 1_555 1_555 yes
C2 C1 ZR1 C10 109.7(3) 1_555 1_555 1_555 1_555 yes
C2 C1 C5 C4 0.8(6) 1_555 1_555 1_555 1_555 yes
C2 C3 ZR1 C4 -113.8(5) 1_555 1_555 1_555 1_555 yes
C2 C3 ZR1 C5 -77.1(3) 1_555 1_555 1_555 1_555 yes
C2 C3 ZR1 C6 -178.6(3) 1_555 1_555 1_555 1_555 yes
C2 C3 ZR1 C7 141.0(3) 1_555 1_555 1_555 1_555 yes
C2 C3 ZR1 C8 138.9(3) 1_555 1_555 1_555 1_555 yes
C2 C3 ZR1 C9 167.3(3) 1_555 1_555 1_555 1_555 yes
C2 C3 ZR1 C10 -167.4(3) 1_555 1_555 1_555 1_555 yes
C2 C3 C4 C5 1.7(6) 1_555 1_555 1_555 1_555 yes
C3 ZR1 SN1 C11 -96.7(2) 1_555 1_555 1_555 1_555 yes
C3 ZR1 SN1 C12 141.7(2) 1_555 1_555 1_555 1_555 yes
C3 ZR1 SN1 C13 21.1(2) 1_555 1_555 1_555 1_555 yes
C3 ZR1 N1 C14 157.8(3) 1_555 1_555 1_555 1_555 yes
C3 ZR1 N1 C29 -29.5(4) 1_555 1_555 1_555 1_555 yes
C3 ZR1 C1 C5 -78.2(4) 1_555 1_555 1_555 1_555 yes
C3 ZR1 C4 C5 115.5(4) 1_555 1_555 1_555 1_555 yes
C3 ZR1 C5 C4 -36.8(3) 1_555 1_555 1_555 1_555 yes
C3 ZR1 C6 C7 -94.3(3) 1_555 1_555 1_555 1_555 yes
C3 ZR1 C6 C10 20.6(4) 1_555 1_555 1_555 1_555 yes
C3 ZR1 C7 C6 111.9(3) 1_555 1_555 1_555 1_555 yes
C3 ZR1 C7 C8 -4.0(4) 1_555 1_555 1_555 1_555 yes
C3 ZR1 C8 C7 176.8(3) 1_555 1_555 1_555 1_555 yes
C3 ZR1 C8 C9 62.5(3) 1_555 1_555 1_555 1_555 yes
C3 ZR1 C9 C8 -116.3(3) 1_555 1_555 1_555 1_555 yes
C3 ZR1 C9 C10 128.4(3) 1_555 1_555 1_555 1_555 yes
C3 ZR1 C10 C6 -164.6(3) 1_555 1_555 1_555 1_555 yes
C3 ZR1 C10 C9 -51.8(3) 1_555 1_555 1_555 1_555 yes
C3 C2 ZR1 C4 37.6(3) 1_555 1_555 1_555 1_555 yes
C3 C2 ZR1 C5 78.1(3) 1_555 1_555 1_555 1_555 yes
C3 C2 ZR1 C6 4.0(8) 1_555 1_555 1_555 1_555 yes
C3 C2 ZR1 C7 -68.0(4) 1_555 1_555 1_555 1_555 yes
C3 C2 ZR1 C8 -48.1(4) 1_555 1_555 1_555 1_555 yes
C3 C2 ZR1 C9 -13.5(4) 1_555 1_555 1_555 1_555 yes
C3 C2 ZR1 C10 16.8(4) 1_555 1_555 1_555 1_555 yes
C3 C2 C1 C5 0.2(6) 1_555 1_555 1_555 1_555 yes
C3 C4 ZR1 C5 -115.5(4) 1_555 1_555 1_555 1_555 yes
C3 C4 ZR1 C6 132.8(3) 1_555 1_555 1_555 1_555 yes
C3 C4 ZR1 C7 100.5(3) 1_555 1_555 1_555 1_555 yes
C3 C4 ZR1 C8 77.9(3) 1_555 1_555 1_555 1_555 yes
C3 C4 ZR1 C9 94.1(3) 1_555 1_555 1_555 1_555 yes
C3 C4 ZR1 C10 126.7(3) 1_555 1_555 1_555 1_555 yes
C4 ZR1 SN1 C11 -96.5(2) 1_555 1_555 1_555 1_555 yes
C4 ZR1 SN1 C12 141.8(2) 1_555 1_555 1_555 1_555 yes
C4 ZR1 SN1 C13 21.3(2) 1_555 1_555 1_555 1_555 yes
C4 ZR1 N1 C14 -167.3(3) 1_555 1_555 1_555 1_555 yes
C4 ZR1 N1 C29 5.4(4) 1_555 1_555 1_555 1_555 yes
C4 ZR1 C1 C5 -37.6(3) 1_555 1_555 1_555 1_555 yes
C4 ZR1 C6 C7 -126.1(3) 1_555 1_555 1_555 1_555 yes
C4 ZR1 C6 C10 -11.2(4) 1_555 1_555 1_555 1_555 yes
C4 ZR1 C7 C6 70.9(4) 1_555 1_555 1_555 1_555 yes
C4 ZR1 C7 C8 -45.0(4) 1_555 1_555 1_555 1_555 yes
C4 ZR1 C8 C7 145.1(3) 1_555 1_555 1_555 1_555 yes
C4 ZR1 C8 C9 30.8(3) 1_555 1_555 1_555 1_555 yes
C4 ZR1 C9 C8 -149.1(4) 1_555 1_555 1_555 1_555 yes
C4 ZR1 C9 C10 95.6(4) 1_555 1_555 1_555 1_555 yes
C4 ZR1 C10 C6 169.6(3) 1_555 1_555 1_555 1_555 yes
C4 ZR1 C10 C9 -77.7(4) 1_555 1_555 1_555 1_555 yes
C4 C3 ZR1 C5 36.7(3) 1_555 1_555 1_555 1_555 yes
C4 C3 ZR1 C6 -64.8(4) 1_555 1_555 1_555 1_555 yes
C4 C3 ZR1 C7 -105.2(3) 1_555 1_555 1_555 1_555 yes
C4 C3 ZR1 C8 -107.3(3) 1_555 1_555 1_555 1_555 yes
C4 C3 ZR1 C9 -78.9(3) 1_555 1_555 1_555 1_555 yes
C4 C3 ZR1 C10 -53.6(3) 1_555 1_555 1_555 1_555 yes
C4 C5 ZR1 C6 84.9(3) 1_555 1_555 1_555 1_555 yes
C4 C5 ZR1 C7 65.8(5) 1_555 1_555 1_555 1_555 yes
C4 C5 ZR1 C8 18.4(4) 1_555 1_555 1_555 1_555 yes
C4 C5 ZR1 C9 29.6(3) 1_555 1_555 1_555 1_555 yes
C4 C5 ZR1 C10 61.6(3) 1_555 1_555 1_555 1_555 yes
C5 ZR1 SN1 C11 -60.5(3) 1_555 1_555 1_555 1_555 yes
C5 ZR1 SN1 C12 177.8(2) 1_555 1_555 1_555 1_555 yes
C5 ZR1 SN1 C13 57.3(2) 1_555 1_555 1_555 1_555 yes
C5 ZR1 N1 C14 -174.6(3) 1_555 1_555 1_555 1_555 yes
C5 ZR1 N1 C29 -1.9(4) 1_555 1_555 1_555 1_555 yes
C5 ZR1 C6 C7 -161.5(3) 1_555 1_555 1_555 1_555 yes
C5 ZR1 C6 C10 -46.6(4) 1_555 1_555 1_555 1_555 yes
C5 ZR1 C7 C6 32.6(5) 1_555 1_555 1_555 1_555 yes
C5 ZR1 C7 C8 -83.3(5) 1_555 1_555 1_555 1_555 yes
C5 ZR1 C8 C7 135.1(3) 1_555 1_555 1_555 1_555 yes
C5 ZR1 C8 C9 20.8(4) 1_555 1_555 1_555 1_555 yes
C5 ZR1 C9 C8 -164.9(3) 1_555 1_555 1_555 1_555 yes
C5 ZR1 C9 C10 79.8(3) 1_555 1_555 1_555 1_555 yes
C5 ZR1 C10 C6 141.1(3) 1_555 1_555 1_555 1_555 yes
C5 ZR1 C10 C9 -106.1(3) 1_555 1_555 1_555 1_555 yes
C5 C1 ZR1 C6 33.9(5) 1_555 1_555 1_555 1_555 yes
C5 C1 ZR1 C7 -175(4) 1_555 1_555 1_555 1_555 yes
C5 C1 ZR1 C8 -86.7(4) 1_555 1_555 1_555 1_555 yes
C5 C1 ZR1 C9 -47.5(4) 1_555 1_555 1_555 1_555 yes
C5 C1 ZR1 C10 -5.7(4) 1_555 1_555 1_555 1_555 yes
C5 C4 ZR1 C6 -111.6(3) 1_555 1_555 1_555 1_555 yes
C5 C4 ZR1 C7 -144.0(3) 1_555 1_555 1_555 1_555 yes
C5 C4 ZR1 C8 -166.6(3) 1_555 1_555 1_555 1_555 yes
C5 C4 ZR1 C9 -150.4(3) 1_555 1_555 1_555 1_555 yes
C5 C4 ZR1 C10 -117.8(3) 1_555 1_555 1_555 1_555 yes
C6 ZR1 SN1 C11 130.5(2) 1_555 1_555 1_555 1_555 yes
C6 ZR1 SN1 C12 8.9(2) 1_555 1_555 1_555 1_555 yes
C6 ZR1 SN1 C13 -111.7(2) 1_555 1_555 1_555 1_555 yes
C6 ZR1 N1 C14 -53.2(3) 1_555 1_555 1_555 1_555 yes
C6 ZR1 N1 C29 119.5(4) 1_555 1_555 1_555 1_555 yes
C6 ZR1 C7 C8 -115.9(4) 1_555 1_555 1_555 1_555 yes
C6 ZR1 C8 C7 36.0(3) 1_555 1_555 1_555 1_555 yes
C6 ZR1 C8 C9 -78.3(3) 1_555 1_555 1_555 1_555 yes
C6 ZR1 C9 C8 76.9(3) 1_555 1_555 1_555 1_555 yes
C6 ZR1 C9 C10 -38.5(3) 1_555 1_555 1_555 1_555 yes
C6 ZR1 C10 C9 112.8(5) 1_555 1_555 1_555 1_555 yes
C6 C7 ZR1 C8 115.9(4) 1_555 1_555 1_555 1_555 yes
C6 C7 ZR1 C9 78.6(3) 1_555 1_555 1_555 1_555 yes
C6 C7 ZR1 C10 37.8(3) 1_555 1_555 1_555 1_555 yes
C6 C7 C8 C9 -0.3(5) 1_555 1_555 1_555 1_555 yes
C6 C10 ZR1 C7 -36.2(3) 1_555 1_555 1_555 1_555 yes
C6 C10 ZR1 C8 -76.3(3) 1_555 1_555 1_555 1_555 yes
C6 C10 ZR1 C9 -112.8(5) 1_555 1_555 1_555 1_555 yes
C6 C10 C9 C8 2.3(5) 1_555 1_555 1_555 1_555 yes
C7 ZR1 SN1 C11 134.7(2) 1_555 1_555 1_555 1_555 yes
C7 ZR1 SN1 C12 13.0(2) 1_555 1_555 1_555 1_555 yes
C7 ZR1 SN1 C13 -107.5(2) 1_555 1_555 1_555 1_555 yes
C7 ZR1 N1 C14 -24.8(3) 1_555 1_555 1_555 1_555 yes
C7 ZR1 N1 C29 147.9(4) 1_555 1_555 1_555 1_555 yes
C7 ZR1 C6 C10 114.9(5) 1_555 1_555 1_555 1_555 yes
C7 ZR1 C8 C9 -114.3(5) 1_555 1_555 1_555 1_555 yes
C7 ZR1 C9 C8 37.2(3) 1_555 1_555 1_555 1_555 yes
C7 ZR1 C9 C10 -78.1(3) 1_555 1_555 1_555 1_555 yes
C7 ZR1 C10 C9 76.6(3) 1_555 1_555 1_555 1_555 yes
C7 C6 ZR1 C8 -36.6(3) 1_555 1_555 1_555 1_555 yes
C7 C6 ZR1 C9 -76.9(3) 1_555 1_555 1_555 1_555 yes
C7 C6 ZR1 C10 -114.9(5) 1_555 1_555 1_555 1_555 yes
C7 C6 C10 C9 -2.4(5) 1_555 1_555 1_555 1_555 yes
C7 C8 ZR1 C9 114.3(5) 1_555 1_555 1_555 1_555 yes
C7 C8 ZR1 C10 77.3(3) 1_555 1_555 1_555 1_555 yes
C7 C8 C9 C10 -1.3(5) 1_555 1_555 1_555 1_555 yes
C8 ZR1 SN1 C11 166.1(2) 1_555 1_555 1_555 1_555 yes
C8 ZR1 SN1 C12 44.5(2) 1_555 1_555 1_555 1_555 yes
C8 ZR1 SN1 C13 -76.1(2) 1_555 1_555 1_555 1_555 yes
C8 ZR1 N1 C14 -23.7(4) 1_555 1_555 1_555 1_555 yes
C8 ZR1 N1 C29 149.0(3) 1_555 1_555 1_555 1_555 yes
C8 ZR1 C6 C10 78.3(3) 1_555 1_555 1_555 1_555 yes
C8 ZR1 C9 C10 -115.4(5) 1_555 1_555 1_555 1_555 yes
C8 ZR1 C10 C9 36.5(3) 1_555 1_555 1_555 1_555 yes
C8 C7 ZR1 C9 -37.3(3) 1_555 1_555 1_555 1_555 yes
C8 C7 ZR1 C10 -78.1(3) 1_555 1_555 1_555 1_555 yes
C8 C7 C6 C10 1.7(5) 1_555 1_555 1_555 1_555 yes
C8 C9 ZR1 C10 115.4(5) 1_555 1_555 1_555 1_555 yes
C9 ZR1 SN1 C11 -175.4(2) 1_555 1_555 1_555 1_555 yes
C9 ZR1 SN1 C12 63.0(2) 1_555 1_555 1_555 1_555 yes
C9 ZR1 SN1 C13 -57.6(2) 1_555 1_555 1_555 1_555 yes
C9 ZR1 N1 C14 -68.2(4) 1_555 1_555 1_555 1_555 yes
C9 ZR1 N1 C29 104.5(4) 1_555 1_555 1_555 1_555 yes
C9 ZR1 C6 C10 38.0(3) 1_555 1_555 1_555 1_555 yes
C9 C8 ZR1 C10 -37.0(3) 1_555 1_555 1_555 1_555 yes
C10 ZR1 SN1 C11 165.2(2) 1_555 1_555 1_555 1_555 yes
C10 ZR1 SN1 C12 43.6(2) 1_555 1_555 1_555 1_555 yes
C10 ZR1 SN1 C13 -77.0(2) 1_555 1_555 1_555 1_555 yes
C10 ZR1 N1 C14 -79.1(3) 1_555 1_555 1_555 1_555 yes
C10 ZR1 N1 C29 93.6(4) 1_555 1_555 1_555 1_555 yes
C14 N1 C29 C30 104.4(5) 1_555 1_555 1_555 1_555 yes
C14 N1 C29 C34 -78.0(5) 1_555 1_555 1_555 1_555 yes
C14 C15 C16 C17 137.1(5) 1_555 1_555 1_555 1_555 yes
C14 C15 C16 C21 -44.8(7) 1_555 1_555 1_555 1_555 yes
C14 C22 C23 C24 -116.6(5) 1_555 1_555 1_555 1_555 yes
C14 C22 C23 C28 62.7(6) 1_555 1_555 1_555 1_555 yes
C15 C14 N1 C29 137.0(4) 1_555 1_555 1_555 1_555 yes
C15 C14 C22 C23 -88.9(5) 1_555 1_555 1_555 1_555 yes
C15 C16 C17 C18 179.8(5) 1_555 1_555 1_555 1_555 yes
C15 C16 C21 C20 179.6(5) 1_555 1_555 1_555 1_555 yes
C16 C15 C14 C22 -11.5(7) 1_555 1_555 1_555 1_555 yes
C16 C17 C18 C19 -0.0(8) 1_555 1_555 1_555 1_555 yes
C16 C21 C20 C19 1.3(8) 1_555 1_555 1_555 1_555 yes
C17 C16 C21 C20 -2.3(8) 1_555 1_555 1_555 1_555 yes
C17 C18 C19 C20 -1.0(8) 1_555 1_555 1_555 1_555 yes
C18 C17 C16 C21 1.7(7) 1_555 1_555 1_555 1_555 yes
C18 C19 C20 C21 0.4(8) 1_555 1_555 1_555 1_555 yes
C22 C14 N1 C29 -42.3(5) 1_555 1_555 1_555 1_555 yes
C22 C23 C24 C25 -179.1(5) 1_555 1_555 1_555 1_555 yes
C22 C23 C28 C27 179.7(5) 1_555 1_555 1_555 1_555 yes
C23 C24 C25 C26 -1.0(8) 1_555 1_555 1_555 1_555 yes
C23 C28 C27 C26 -0.1(8) 1_555 1_555 1_555 1_555 yes
C24 C23 C28 C27 -1.0(7) 1_555 1_555 1_555 1_555 yes
C24 C25 C26 C27 -0.1(9) 1_555 1_555 1_555 1_555 yes
C25 C24 C23 C28 1.6(7) 1_555 1_555 1_555 1_555 yes
C25 C26 C27 C28 0.7(9) 1_555 1_555 1_555 1_555 yes
C29 C30 C31 C32 0.1(8) 1_555 1_555 1_555 1_555 yes
C29 C34 C33 C32 -1.0(8) 1_555 1_555 1_555 1_555 yes
C30 C29 C34 C33 0.9(7) 1_555 1_555 1_555 1_555 yes
C30 C29 C34 C36 -179.3(4) 1_555 1_555 1_555 1_555 yes
C30 C31 C32 C33 -0.2(9) 1_555 1_555 1_555 1_555 yes
C31 C30 C29 C34 -0.5(7) 1_555 1_555 1_555 1_555 yes
C31 C32 C33 C34 0.6(9) 1_555 1_555 1_555 1_555 yes
C32 C31 C30 C35 -177.5(5) 1_555 1_555 1_555 1_555 yes
C32 C33 C34 C36 179.2(5) 1_555 1_555 1_555 1_555 yes
C34 C29 C30 C35 177.1(5) 1_555 1_555 1_555 1_555 yes
C37 C39 C38 C40 -177(1) 1_555 2_566 2_566 2_566 yes
C39 C37 C38 C40 177(1) 1_555 2_566 2_566 2_566 yes
